data_7150115
loop_
_publ_author_name
'Smith, Keith'
'Liu, Chia-Hui'
'El-Hiti, Gamal A'
'Kang, Gurvinder S.'
'Jones, Elfyn'
'Clement, Simon G.'
'Checquer, Alex D.'
'Howarth, Oliver W.'
'Hursthouse, Michael B.'
'Coles, Simon J.'

_publ_section_title
;
 An extensive study of bromination of
 cis,trans,trans-1,5,9-cyclododecatriene: product structures and
 conformations.
;
_journal_issue 10
_journal_name_full 'Organic &amp; biomolecular chemistry'
_journal_page_first 1880
_journal_page_last 1892
_journal_paper_doi 10.1039/b417156j
_journal_volume 3
_journal_year 2005
_chemical_formula_sum 'C12 H18 Br2'
_chemical_formula_weight 322.08
_space_group_crystal_system monoclinic
_space_group_IT_number 14
_space_group_name_Hall '-P 2yab'
_space_group_name_H-M_alt 'P 1 21/a 1'
_audit_creation_method 'manually at CCDC'
_cell_angle_alpha 90
_cell_angle_beta 102.83
_cell_angle_gamma 90
_cell_formula_units_Z 4
_cell_length_a 7.733
_cell_length_b 15.842
_cell_length_c 10.62
_cell_volume 1268.534
_diffrn_ambient_temperature 293
_diffrn_radiation_probe x-ray
_diffrn_radiation_type 'Mo k alpha'
_diffrn_radiation_wavelength 0.71069
_diffrn_reflns_number 9725
_diffrn_reflns_theta_max 23
_exptl_absorpt_coefficient_mu 62.94
_exptl_crystal_density_diffrn 1.68
_exptl_crystal_F_000 640
_refine_ls_number_parameters 145
_refine_ls_number_reflns 2475
_refine_ls_R_factor_gt 0.079
_refine_ls_wR_factor_ref 0.076
_reflns_number_gt 2475
_reflns_number_total 9725
_reflns_observed_criterion Fo>3sigma(Fo)
_cod_data_source_file b417156j.txt
_cod_data_source_block compound_03HUR967
_cod_depositor_comments
;
 Updating space group information and adding the symmetry operation list.

 Antanas Vaitkus,
 2018-06-17
;
_cod_original_cell_volume 1268.53
_cod_original_sg_symbol_H-M P21/a
_cod_original_formula_sum C12H18Br2
_cod_database_code 7150115

loop_
_space_group_symop_id
_space_group_symop_operation_xyz
1 x,y,z
2 -x+1/2,y+1/2,-z
3 -x,-y,-z
4 x+1/2,-y+1/2,z

loop_
_atom_site_aniso_label
_atom_site_aniso_U_11
_atom_site_aniso_U_22
_atom_site_aniso_U_33
_atom_site_aniso_U_12
_atom_site_aniso_U_13
_atom_site_aniso_U_23
? ? ? ? ? ? ?

loop_
_atom_site_label
_atom_site_fract_x
_atom_site_fract_y
_atom_site_fract_z
Br1 0.0210(2) 0.6514(1) 0.8705(1)
Br2 0.0292(2) 0.6344(1) 0.5328(1)
C1 0.0857(11) 0.5521(5) 0.7773(8)
C2 0.1905(12) 0.5801(5) 0.6802(8)
C3 0.3486(11) 0.6357(5) 0.7273(8)
C4 0.4922(12) 0.6270(7) 0.6499(10)
C5 0.5817(12) 0.5417(7) 0.6595(10)
C6 0.5979(12) 0.4860(7) 0.7483(10)
C7 0.6818(13) 0.4012(7) 0.7518(10)
C8 0.5484(13) 0.3284(6) 0.7530(10)
C9 0.4905(13) 0.3224(5) 0.8776(9)
C10 0.3486(11) 0.3532(6) 0.9064(9)
C11 0.2099(11) 0.4040(5) 0.8196(9)
C12 0.1896(12) 0.4911(5) 0.8795(8)
H11 -0.0390(77) 0.5278(37) 0.7165(56)
H21 0.2166(81) 0.5392(40) 0.6502(59)
H31 0.3071(11) 0.6930(5) 0.7206(8)
H32 0.3995(11) 0.6227(5) 0.8161(8)
H41 0.4394(12) 0.6379(7) 0.5607(10)
H42 0.5823(12) 0.6683(7) 0.6809(10)
H51 0.6308(12) 0.5256(7) 0.5876(10)
H61 0.5513(12) 0.5015(7) 0.8217(10)
H71 0.7316(13) 0.3958(7) 0.6771(10)
H72 0.7748(13) 0.3979(7) 0.8284(10)
H81 0.6075(13) 0.2768(6) 0.7405(10)
H82 0.4462(13) 0.3357(6) 0.6838(10)
H91 0.5679(13) 0.2919(5) 0.9456(9)
H101 0.3305(11) 0.3409(6) 0.9911(9)
H111 0.2431(11) 0.4121(5) 0.7385(9)
H112 0.0982(11) 0.3750(5) 0.8053(9)
H121 0.1277(12) 0.4845(5) 0.9479(8)
H122 0.3050(12) 0.5144(5) 0.9137(8)

loop_
_geom_angle_atom_site_label_1
_geom_angle_atom_site_label_2
_geom_angle_atom_site_label_3
_geom_angle
? ? ? ?

loop_
_geom_bond_atom_site_label_1
_geom_bond_atom_site_label_2
_geom_bond_distance
C1 Br1 1.981,9
C2 Br2 1.970,10
C2 C1 1.512,14
C12 C1 1.540,13
C3 C2 1.501,13
C4 C3 1.527,14
C5 C4 1.512,16
C6 C5 1.277,14
C7 C6 1.488,14
C8 C7 1.550,15
C9 C8 1.491,14
C10 C9 1.298,13
C11 C10 1.486,12
C12 C11 1.542,14

loop_
_geom_torsion_atom_site_label_1
_geom_torsion_atom_site_label_2
_geom_torsion_atom_site_label_3
_geom_torsion_atom_site_label_4
_geom_torsion
? ? ? ? ?
